data_7218623
loop_
_publ_author_name
'Vidal-Ferran, Anton'
'Fern\'andez-P\'erez, H\'ector'
'Etayo, Pablo'
'N\'u\~nez-Rico, Jos\'e Luis'
'Bugga, Balakrishna'

_publ_section_title
;
 Ring-opening of Enantiomerically Pure Oxa-containing Heterocycles with
 Phosphorus Nucleophiles
;
_journal_name_full 'RSC Adv.'
_journal_paper_doi 10.1039/C4RA10432C
_journal_year 2014
_chemical_absolute_configuration ad
_chemical_formula_sum 'C20 H22 B O P'
_chemical_formula_weight 320.16
_chemical_name_systematic
;
?
;
_space_group_IT_number 4
_symmetry_cell_setting monoclinic
_symmetry_space_group_name_Hall 'P 2yb'
_symmetry_space_group_name_H-M 'P 1 21 1'
_atom_sites_solution_hydrogens geom
_atom_sites_solution_primary direct
_atom_sites_solution_secondary difmap
_audit_creation_method SHELXL-97
_cell_angle_alpha 90.00
_cell_angle_beta 97.133(4)
_cell_angle_gamma 90.00
_cell_formula_units_Z 2
_cell_length_a 9.1144(6)
_cell_length_b 10.1755(7)
_cell_length_c 9.5868(9)
_cell_measurement_reflns_used 6354
_cell_measurement_temperature 100(2)
_cell_measurement_theta_max 35.61
_cell_measurement_theta_min 2.90
_cell_volume 882.23(12)
_computing_cell_refinement 'Bruker APEX2 v2011.4-0'
_computing_data_collection 'Bruker APEX2 v2011.4-0'
_computing_data_reduction 'Bruker SAINT V7.60A'
_computing_molecular_graphics 'Bruker SHELXTL'
_computing_publication_material 'Bruker SHELXTL'
_computing_structure_refinement 'SHELXL-97 (Sheldrick, 2008)'
_computing_structure_solution 'SHELXS-97 (Sheldrick, 2008)'
_diffrn_ambient_temperature 100(2)
_diffrn_detector_area_resol_mean 512
_diffrn_detector_type '4K CCD area detector APEX II'
_diffrn_measured_fraction_theta_full 0.993
_diffrn_measured_fraction_theta_max 0.926
_diffrn_measurement_device_type 'Kappa 4-axis goniometer bruker-nonius'
_diffrn_measurement_method
;
Fullsphere data collection, phi and omega scans
;
_diffrn_measurement_specimen_support 'magnetic support whith MicroMount'
_diffrn_radiation_monochromator 'Multilayer Montel 200 mirrors'
_diffrn_radiation_type MoK\a
_diffrn_radiation_wavelength 0.71073
_diffrn_reflns_av_R_equivalents 0.0258
_diffrn_reflns_av_sigmaI/netI 0.0411
_diffrn_reflns_limit_h_max 14
_diffrn_reflns_limit_h_min -15
_diffrn_reflns_limit_k_max 13
_diffrn_reflns_limit_k_min -17
_diffrn_reflns_limit_l_max 16
_diffrn_reflns_limit_l_min -13
_diffrn_reflns_number 14246
_diffrn_reflns_theta_full 30.00
_diffrn_reflns_theta_max 36.88
_diffrn_reflns_theta_min 2.14
_diffrn_source 'rotating anode X-ray tube'
_diffrn_source_current 70
_diffrn_source_power 50
_diffrn_source_size '3 mm x 0.3 mm fine focus'
_diffrn_source_type 'Bruker-Nonius FR 591'
_exptl_absorpt_coefficient_mu 0.157
_exptl_absorpt_correction_T_max 0.9845
_exptl_absorpt_correction_T_min 0.9544
_exptl_absorpt_correction_type empirical
_exptl_absorpt_process_details
;
SADABS Version 2008/1 Bruker-Nonius
Blessing, Acta Cryst. (1995) A51 33-38
;
_exptl_crystal_colour colourless
_exptl_crystal_density_diffrn 1.205
_exptl_crystal_density_method 'not measured'
_exptl_crystal_description block
_exptl_crystal_F_000 340
_exptl_crystal_size_max 0.30
_exptl_crystal_size_mid 0.10
_exptl_crystal_size_min 0.10
_refine_diff_density_max 0.526
_refine_diff_density_min -0.204
_refine_diff_density_rms 0.051
_refine_ls_abs_structure_details 'Flack H D (1983), Acta Cryst. A39, 876-881'
_refine_ls_abs_structure_Flack 0.14(5)
_refine_ls_extinction_method none
_refine_ls_goodness_of_fit_ref 1.052
_refine_ls_hydrogen_treatment noref
_refine_ls_matrix_type full
_refine_ls_number_parameters 215
_refine_ls_number_reflns 6941
_refine_ls_number_restraints 1
_refine_ls_restrained_S_all 1.052
_refine_ls_R_factor_all 0.0448
_refine_ls_R_factor_gt 0.0382
_refine_ls_shift/su_max 0.000
_refine_ls_shift/su_mean 0.000
_refine_ls_structure_factor_coef Fsqd
_refine_ls_weighting_details 'calc w=1/[\s^2^(Fo^2^)+(0.0540P)^2^+0.0324P] where P=(Fo^2^+2Fc^2^)/3'
_refine_ls_weighting_scheme calc
_refine_ls_wR_factor_gt 0.0937
_refine_ls_wR_factor_ref 0.0978
_reflns_number_gt 6195
_reflns_number_total 6941
_reflns_threshold_expression >2sigma(I)
_cod_data_source_file c4ra10432c2.cif
_cod_data_source_block 04_pe656_0m
_cod_depositor_comments
;
The following automatic conversions were performed:
'_diffrn_measurement_specimen_suppport' tag replaced with
'_diffrn_measurement_specimen_support'.

Automatic conversion script
Id: cif_correct_tags 1440 2010-10-19 06:21:57Z saulius 

The following automatic conversions were performed:

'_symmetry_cell_setting' value 'Monoclinic' changed to 'monoclinic'
according to
/usr/data/users/saulius/crontab/automatic-downloads/rss-feeds/RSC/lib/dictionaries/cif_core.dic
dictionary named 'cif_core.dic' version 2.4.2 from 2011-04-26.

Automatic conversion script
Id: cif_fix_values 2827 2014-09-09 07:05:25Z andrius 
;
_cod_original_sg_symbol_H-M P2(1)
_cod_database_code 7218623

loop_
_symmetry_equiv_pos_as_xyz
'x, y, z'
'-x, y+1/2, -z'

loop_
_atom_site_label
_atom_site_type_symbol
_atom_site_fract_x
_atom_site_fract_y
_atom_site_fract_z
_atom_site_U_iso_or_equiv
_atom_site_adp_type
_atom_site_occupancy
_atom_site_symmetry_multiplicity
_atom_site_calc_flag
_atom_site_refinement_flags
B1 B 0.81740(17) 0.52724(16) 0.30455(16) 0.0263(3) Uani 1 1 d .
H1AB H 0.8061 0.4368 0.2698 0.039 Uiso 1 1 calc R
H1BB H 0.7722 0.5356 0.3917 0.039 Uiso 1 1 calc R
H1CB H 0.9228 0.5491 0.3230 0.039 Uiso 1 1 calc R
C1 C 0.73985(12) 0.81819(12) 0.21606(12) 0.0192(2) Uani 1 1 d .
H1A H 0.8426 0.8476 0.2112 0.023 Uiso 1 1 calc R
H1B H 0.6733 0.8718 0.1492 0.023 Uiso 1 1 calc R
C2 C 0.70035(14) 0.83918(13) 0.36656(13) 0.0229(2) Uani 1 1 d .
H2 H 0.6105 0.7860 0.3787 0.027 Uiso 1 1 calc R
C3 C 0.66850(13) 0.98159(13) 0.39293(12) 0.0203(2) Uani 1 1 d .
C4 C 0.52750(14) 1.03248(15) 0.35274(14) 0.0264(3) Uani 1 1 d .
H4 H 0.4512 0.9763 0.3108 0.032 Uiso 1 1 calc R
C5 C 0.49767(15) 1.16393(16) 0.37333(15) 0.0309(3) Uani 1 1 d .
H5 H 0.4009 1.1973 0.3469 0.037 Uiso 1 1 calc R
C6 C 0.60893(18) 1.24674(16) 0.43242(16) 0.0318(3) Uani 1 1 d .
H6 H 0.5889 1.3373 0.4451 0.038 Uiso 1 1 calc R
C7 C 0.75028(17) 1.19717(15) 0.47336(16) 0.0288(3) Uani 1 1 d .
H7 H 0.8267 1.2539 0.5140 0.035 Uiso 1 1 calc R
C8 C 0.77918(13) 1.06488(14) 0.45463(13) 0.0226(2) Uani 1 1 d .
H8 H 0.8751 1.0309 0.4841 0.027 Uiso 1 1 calc R
C9 C 0.79639(11) 0.62473(12) 0.00133(12) 0.0196(2) Uani 1 1 d .
C10 C 0.79743(14) 0.49678(15) -0.05289(14) 0.0256(2) Uani 1 1 d .
H10 H 0.7596 0.4259 -0.0036 0.031 Uiso 1 1 calc R
C11 C 0.85388(15) 0.47379(18) -0.17885(15) 0.0330(3) Uani 1 1 d .
H11 H 0.8543 0.3872 -0.2158 0.040 Uiso 1 1 calc R
C12 C 0.90952(15) 0.5768(2) -0.25060(15) 0.0350(4) Uani 1 1 d .
H12 H 0.9475 0.5606 -0.3369 0.042 Uiso 1 1 calc R
C13 C 0.91018(15) 0.70374(18) -0.19712(15) 0.0332(3) Uani 1 1 d .
H13 H 0.9491 0.7739 -0.2466 0.040 Uiso 1 1 calc R
C14 C 0.85384(13) 0.72825(15) -0.07097(14) 0.0250(2) Uani 1 1 d .
H14 H 0.8545 0.8150 -0.0343 0.030 Uiso 1 1 calc R
C15 C 0.52463(11) 0.62210(11) 0.12296(11) 0.0167(2) Uani 1 1 d .
C16 C 0.44284(13) 0.56160(13) 0.21892(13) 0.0223(2) Uani 1 1 d .
H16 H 0.4912 0.5299 0.3059 0.027 Uiso 1 1 calc R
C17 C 0.29005(13) 0.54772(14) 0.18690(14) 0.0258(2) Uani 1 1 d .
H17 H 0.2344 0.5072 0.2525 0.031 Uiso 1 1 calc R
C18 C 0.21923(12) 0.59299(14) 0.05937(14) 0.0243(2) Uani 1 1 d .
H18 H 0.1152 0.5835 0.0380 0.029 Uiso 1 1 calc R
C19 C 0.30035(11) 0.65222(15) -0.03718(12) 0.0229(2) Uani 1 1 d .
H19 H 0.2520 0.6819 -0.1250 0.027 Uiso 1 1 calc R
C20 C 0.45224(12) 0.66786(11) -0.00495(12) 0.0198(2) Uani 1 1 d .
H20 H 0.5072 0.7099 -0.0702 0.024 Uiso 1 1 calc R
O1 O 0.81843(16) 0.79823(13) 0.46792(12) 0.0413(3) Uani 1 1 d .
H1O H 0.827(3) 0.726(3) 0.467(2) 0.045(6) Uiso 1 1 d .
P1 P 0.72196(3) 0.64515(3) 0.16609(3) 0.01660(6) Uani 1 1 d .

loop_
_atom_site_aniso_label
_atom_site_aniso_U_11
_atom_site_aniso_U_22
_atom_site_aniso_U_33
_atom_site_aniso_U_23
_atom_site_aniso_U_13
_atom_site_aniso_U_12
B1 0.0269(6) 0.0274(7) 0.0231(6) 0.0056(5) -0.0022(5) 0.0028(5)
C1 0.0182(4) 0.0212(5) 0.0178(5) 0.0012(4) 0.0008(4) -0.0033(4)
C2 0.0293(5) 0.0231(6) 0.0155(5) 0.0013(4) -0.0001(4) -0.0035(4)
C3 0.0212(5) 0.0254(6) 0.0146(4) 0.0009(4) 0.0037(4) -0.0026(4)
C4 0.0220(5) 0.0349(7) 0.0220(5) 0.0040(5) 0.0013(4) -0.0021(5)
C5 0.0284(5) 0.0392(9) 0.0263(6) 0.0070(6) 0.0075(5) 0.0085(5)
C6 0.0430(7) 0.0274(7) 0.0276(6) 0.0013(5) 0.0144(6) 0.0049(6)
C7 0.0349(7) 0.0265(6) 0.0261(6) -0.0053(5) 0.0082(5) -0.0061(5)
C8 0.0204(5) 0.0287(6) 0.0190(5) -0.0025(4) 0.0036(4) -0.0038(4)
C9 0.0132(3) 0.0269(6) 0.0187(4) 0.0018(4) 0.0017(3) 0.0015(4)
C10 0.0198(5) 0.0307(7) 0.0262(6) -0.0034(5) 0.0033(4) 0.0014(4)
C11 0.0241(5) 0.0474(9) 0.0273(6) -0.0103(6) 0.0021(5) 0.0094(6)
C12 0.0216(5) 0.0622(11) 0.0216(6) 0.0006(6) 0.0045(5) 0.0118(6)
C13 0.0235(5) 0.0534(10) 0.0236(6) 0.0120(6) 0.0059(5) 0.0055(5)
C14 0.0204(5) 0.0305(6) 0.0241(6) 0.0079(5) 0.0032(4) 0.0020(4)
C15 0.0158(4) 0.0179(6) 0.0165(4) -0.0013(4) 0.0023(3) -0.0002(3)
C16 0.0216(5) 0.0269(6) 0.0186(5) 0.0011(4) 0.0031(4) -0.0049(4)
C17 0.0198(5) 0.0333(7) 0.0252(6) -0.0036(5) 0.0067(4) -0.0074(4)
C18 0.0154(4) 0.0273(6) 0.0302(6) -0.0072(5) 0.0032(4) -0.0010(4)
C19 0.0177(4) 0.0265(6) 0.0234(5) -0.0012(5) -0.0021(3) 0.0023(5)
C20 0.0179(4) 0.0225(6) 0.0187(4) 0.0018(4) 0.0012(3) 0.0008(4)
O1 0.0647(8) 0.0285(6) 0.0245(5) -0.0023(4) -0.0182(5) 0.0100(5)
P1 0.01396(10) 0.01923(12) 0.01629(11) 0.00207(11) 0.00060(8) -0.00033(10)

loop_
_atom_type_symbol
_atom_type_description
_atom_type_scat_dispersion_real
_atom_type_scat_dispersion_imag
_atom_type_scat_source
C C 0.0033 0.0016 'International Tables Vol C Tables 4.2.6.8 and 6.1.1.4'
H H 0.0000 0.0000 'International Tables Vol C Tables 4.2.6.8 and 6.1.1.4'
B B 0.0013 0.0007 'International Tables Vol C Tables 4.2.6.8 and 6.1.1.4'
O O 0.0106 0.0060 'International Tables Vol C Tables 4.2.6.8 and 6.1.1.4'
P P 0.1023 0.0942 'International Tables Vol C Tables 4.2.6.8 and 6.1.1.4'

loop_
_geom_angle_atom_site_label_1
_geom_angle_atom_site_label_2
_geom_angle_atom_site_label_3
_geom_angle
C2 C1 P1 110.77(8)
O1 C2 C3 108.25(11)
O1 C2 C1 110.72(11)
C3 C2 C1 111.23(10)
C8 C3 C4 119.05(13)
C8 C3 C2 120.85(11)
C4 C3 C2 120.09(12)
C5 C4 C3 120.67(13)
C4 C5 C6 119.98(13)
C5 C6 C7 119.96(14)
C8 C7 C6 119.89(14)
C7 C8 C3 120.43(12)
C14 C9 C10 119.71(11)
C14 C9 P1 123.45(10)
C10 C9 P1 116.83(9)
C11 C10 C9 119.90(13)
C12 C11 C10 120.15(15)
C11 C12 C13 120.38(12)
C12 C13 C14 120.09(14)
C13 C14 C9 119.76(14)
C16 C15 C20 119.48(10)
C16 C15 P1 120.20(9)
C20 C15 P1 120.30(8)
C17 C16 C15 119.96(12)
C18 C17 C16 120.15(11)
C17 C18 C19 120.14(10)
C20 C19 C18 119.91(11)
C19 C20 C15 120.36(10)
C9 P1 C15 104.82(5)
C9 P1 C1 108.01(5)
C15 P1 C1 103.81(5)
C9 P1 B1 110.25(6)
C15 P1 B1 115.46(6)
C1 P1 B1 113.82(6)

loop_
_geom_bond_atom_site_label_1
_geom_bond_atom_site_label_2
_geom_bond_distance
B1 P1 1.9161(15)
C1 C2 1.5447(16)
C1 P1 1.8267(13)
C2 O1 1.4199(17)
C2 C3 1.5053(19)
C3 C8 1.3920(17)
C3 C4 1.3947(18)
C4 C5 1.384(2)
C5 C6 1.384(2)
C6 C7 1.394(2)
C7 C8 1.388(2)
C9 C14 1.3979(17)
C9 C10 1.4023(19)
C9 P1 1.8068(11)
C10 C11 1.3900(18)
C11 C12 1.384(3)
C12 C13 1.390(3)
C13 C14 1.3938(19)
C15 C16 1.3969(15)
C15 C20 1.3982(16)
C15 P1 1.8100(11)
C16 C17 1.3955(17)
C17 C18 1.388(2)
C18 C19 1.3915(18)
C19 C20 1.3896(15)

loop_
_geom_torsion_atom_site_label_1
_geom_torsion_atom_site_label_2
_geom_torsion_atom_site_label_3
_geom_torsion_atom_site_label_4
_geom_torsion
P1 C1 C2 O1 77.22(12)
P1 C1 C2 C3 -162.38(8)
O1 C2 C3 C8 27.93(15)
C1 C2 C3 C8 -93.93(13)
O1 C2 C3 C4 -153.45(12)
C1 C2 C3 C4 84.70(13)
C8 C3 C4 C5 0.20(18)
C2 C3 C4 C5 -178.45(11)
C3 C4 C5 C6 0.97(19)
C4 C5 C6 C7 -1.1(2)
C5 C6 C7 C8 0.1(2)
C6 C7 C8 C3 1.1(2)
C4 C3 C8 C7 -1.24(17)
C2 C3 C8 C7 177.40(11)
C14 C9 C10 C11 -0.75(18)
P1 C9 C10 C11 -179.64(9)
C9 C10 C11 C12 0.2(2)
C10 C11 C12 C13 0.3(2)
C11 C12 C13 C14 -0.4(2)
C12 C13 C14 C9 -0.1(2)
C10 C9 C14 C13 0.71(18)
P1 C9 C14 C13 179.52(10)
C20 C15 C16 C17 -0.25(18)
P1 C15 C16 C17 178.03(10)
C15 C16 C17 C18 0.5(2)
C16 C17 C18 C19 0.1(2)
C17 C18 C19 C20 -1.0(2)
C18 C19 C20 C15 1.25(19)
C16 C15 C20 C19 -0.63(17)
P1 C15 C20 C19 -178.91(10)
C14 C9 P1 C15 109.27(10)
C10 C9 P1 C15 -71.89(10)
C14 C9 P1 C1 -0.95(11)
C10 C9 P1 C1 177.90(9)
C14 C9 P1 B1 -125.88(11)
C10 C9 P1 B1 52.97(11)
C16 C15 P1 C9 145.12(10)
C20 C15 P1 C9 -36.62(11)
C16 C15 P1 C1 -101.66(10)
C20 C15 P1 C1 76.60(10)
C16 C15 P1 B1 23.62(12)
C20 C15 P1 B1 -158.12(9)
C2 C1 P1 C9 -171.41(8)
C2 C1 P1 C15 77.69(9)
C2 C1 P1 B1 -48.63(10)
